data_7201813
loop_
_publ_author_name
'Liu, Ying-Ying'
'Ma, Jian-Fang'
'Yang, Jin'
'Ma, Ji-Cheng'
'Su, Zhong-Min'

_publ_section_title
;
 Versatile frameworks constructed from divalent metals and
 1,2,3,4-butanetetracarboxylate anion: syntheses, crystal structures,
 luminescence and magnetic properties
;
_journal_issue 7
_journal_name_full CrystEngComm
_journal_page_first 894
_journal_paper_doi 10.1039/b716476a
_journal_volume 10
_journal_year 2008
_chemical_formula_sum 'C4 H6 O6.5 Zn'
_chemical_formula_weight 223.46
_chemical_name_systematic
;
?
;
_space_group_IT_number 54
_symmetry_cell_setting orthorhombic
_symmetry_space_group_name_Hall '-P 2a 2ac'
_symmetry_space_group_name_H-M 'P c c a'
_atom_sites_solution_hydrogens geom
_atom_sites_solution_primary direct
_atom_sites_solution_secondary difmap
_audit_creation_method SHELXL-97
_cell_angle_alpha 90.00
_cell_angle_beta 90.00
_cell_angle_gamma 90.00
_cell_formula_units_Z 8
_cell_length_a 13.908(2)
_cell_length_b 8.4090(10)
_cell_length_c 13.042(2)
_cell_measurement_reflns_used 1359
_cell_measurement_temperature 293(2)
_cell_measurement_theta_max 28.4
_cell_measurement_theta_min 3.2
_cell_volume 1525.3(4)
_computing_cell_refinement 'SAINT (Bruker, 1999)'
_computing_data_collection 'SMART (Bruker, 1997)'
_computing_data_reduction SAINT
_computing_molecular_graphics 'SHELXTL-PLUS (Sheldrick, 1990)'
_computing_publication_material SHELXL-97
_computing_structure_refinement 'SHELXL-97 (Sheldrick, 1997)'
_computing_structure_solution 'SHELXS-97(Sheldrick, 1997)'
_diffrn_ambient_temperature 293(2)
_diffrn_measured_fraction_theta_full 0.981
_diffrn_measured_fraction_theta_max 0.943
_diffrn_measurement_device_type 'Bruker APEX CCD area-detector'
_diffrn_measurement_method '\w scans'
_diffrn_radiation_monochromator graphite
_diffrn_radiation_source 'fine-focus sealed tube'
_diffrn_radiation_type MoK\a
_diffrn_radiation_wavelength 0.71069
_diffrn_reflns_av_R_equivalents 0.1177
_diffrn_reflns_av_sigmaI/netI 0.0678
_diffrn_reflns_limit_h_max 18
_diffrn_reflns_limit_h_min -17
_diffrn_reflns_limit_k_max 11
_diffrn_reflns_limit_k_min -11
_diffrn_reflns_limit_l_max 17
_diffrn_reflns_limit_l_min -13
_diffrn_reflns_number 8440
_diffrn_reflns_theta_full 25.00
_diffrn_reflns_theta_max 28.41
_diffrn_reflns_theta_min 3.12
_exptl_absorpt_coefficient_mu 3.210
_exptl_absorpt_correction_T_max 0.479
_exptl_absorpt_correction_T_min 0.411
_exptl_absorpt_correction_type multi-scan
_exptl_absorpt_process_details 'SADABS(Sheldrick, 1996)'
_exptl_crystal_colour colorless
_exptl_crystal_density_diffrn 1.946
_exptl_crystal_density_method 'not measured'
_exptl_crystal_description block
_exptl_crystal_F_000 896
_exptl_crystal_size_max 0.28
_exptl_crystal_size_mid 0.24
_exptl_crystal_size_min 0.22
_refine_diff_density_max 1.209
_refine_diff_density_min -1.002
_refine_diff_density_rms 0.168
_refine_ls_extinction_method none
_refine_ls_goodness_of_fit_ref 1.096
_refine_ls_hydrogen_treatment mixed
_refine_ls_matrix_type full
_refine_ls_number_parameters 119
_refine_ls_number_reflns 1811
_refine_ls_number_restraints 3
_refine_ls_restrained_S_all 1.096
_refine_ls_R_factor_all 0.0726
_refine_ls_R_factor_gt 0.0570
_refine_ls_shift/su_max 0.000
_refine_ls_shift/su_mean 0.000
_refine_ls_structure_factor_coef Fsqd
_refine_ls_weighting_details 'calc w=1/[\s^2^(Fo^2^)+(0.0350P)^2^+3.8092P] where P=(Fo^2^+2Fc^2^)/3'
_refine_ls_weighting_scheme calc
_refine_ls_wR_factor_gt 0.1241
_refine_ls_wR_factor_ref 0.1327
_reflns_number_gt 1366
_reflns_number_total 1811
_reflns_threshold_expression >2sigma(I)
_cod_data_source_file b716476a.txt
_cod_data_source_block compound-3
_cod_depositor_comments
;
The following automatic conversions were performed:
'_symmetry_cell_setting' value 'Orthorhombic' changed to 'orthorhombic'
according to '/home/saulius/struct/CIF-dictionaries/cif_core.dic'
dictionary named 'cif_core.dic' version 2.4.1 from 2010-06-29.

Automatic conversion script
Id: cif_fix_enum 1527 2010-12-29 10:47:43Z saulius 
;
_cod_original_sg_symbol_H-M Pcca
_cod_original_formula_sum 'C4 H6 O6.50 Zn'
_cod_database_code 7201813

loop_
_symmetry_equiv_pos_as_xyz
'x, y, z'
'-x+1/2, -y, z'
'x+1/2, -y, -z+1/2'
'-x, y, -z+1/2'
'-x, -y, -z'
'x-1/2, y, -z'
'-x-1/2, y, z-1/2'
'x, -y, z-1/2'

loop_
_atom_site_label
_atom_site_type_symbol
_atom_site_fract_x
_atom_site_fract_y
_atom_site_fract_z
_atom_site_U_iso_or_equiv
_atom_site_adp_type
_atom_site_occupancy
_atom_site_symmetry_multiplicity
_atom_site_calc_flag
_atom_site_refinement_flags
_atom_site_disorder_assembly
_atom_site_disorder_group
Zn1 Zn 0.2500 0.0000 0.20578(5) 0.0275(2) Uani 1 2 d S . .
Zn2 Zn 0.2500 0.5000 0.43079(6) 0.0421(2) Uani 1 2 d S . .
C1 C 0.3871(3) 0.0315(6) 0.5806(4) 0.0373(10) Uani 1 1 d . . .
C2 C 0.4609(3) 0.0636(5) 0.4962(3) 0.0301(8) Uani 1 1 d . . .
H2 H 0.4895 0.1688 0.5067 0.036 Uiso 1 1 calc R . .
C3 C 0.4115(3) 0.0586(5) 0.3913(3) 0.0308(9) Uani 1 1 d . . .
H3A H 0.4599 0.0688 0.3382 0.037 Uiso 1 1 calc R . .
H3B H 0.3807 -0.0441 0.3829 0.037 Uiso 1 1 calc R . .
C4 C 0.3371(3) 0.1877(5) 0.3770(3) 0.0267(8) Uani 1 1 d . . .
O1 O 0.3758(3) 0.1241(5) 0.6526(2) 0.0452(8) Uani 1 1 d . . .
O2 O 0.3381(3) -0.0942(5) 0.5773(3) 0.0582(10) Uani 1 1 d . . .
O3 O 0.3368(2) 0.3015(4) 0.4367(2) 0.0410(8) Uani 1 1 d . . .
O4 O 0.2796(2) 0.1737(4) 0.3032(2) 0.0392(7) Uani 1 1 d . . .
O1W O 0.1430(4) 0.3875(7) 0.4980(6) 0.0508(15) Uani 0.60 1 d P . .
O1W' O 0.1769(8) 0.4153(12) 0.5687(8) 0.057(2) Uiso 0.40 1 d P . .
O2W O 0.1272(13) 0.372(2) 0.3504(12) 0.105(5) Uiso 0.40 1 d P . .
O2W' O 0.2121(7) 0.4617(10) 0.2824(7) 0.089(3) Uiso 0.60 1 d P . .
O3W O 0.4652(7) 0.4208(9) 0.6434(5) 0.056(2) Uani 0.50 1 d PD . .
H3C H 0.411(4) 0.456(17) 0.668(11) 0.084 Uiso 0.50 1 d PD . .
H3D H 0.514(5) 0.459(16) 0.677(10) 0.084 Uiso 0.50 1 d PD . .

loop_
_atom_site_aniso_label
_atom_site_aniso_U_11
_atom_site_aniso_U_22
_atom_site_aniso_U_33
_atom_site_aniso_U_23
_atom_site_aniso_U_13
_atom_site_aniso_U_12
Zn1 0.0182(3) 0.0411(4) 0.0230(3) 0.000 0.000 0.0021(3)
Zn2 0.0435(5) 0.0374(4) 0.0453(5) 0.000 0.000 0.0107(3)
C1 0.024(2) 0.049(3) 0.039(2) 0.0032(19) 0.0043(18) 0.0071(18)
C2 0.027(2) 0.0299(18) 0.034(2) 0.0016(17) -0.0039(16) 0.0019(16)
C3 0.0228(19) 0.040(2) 0.029(2) -0.0048(16) -0.0030(16) 0.0103(17)
C4 0.0229(17) 0.0305(19) 0.0266(17) 0.0026(15) -0.0009(15) 0.0023(15)
O1 0.0418(18) 0.065(2) 0.0284(15) -0.0046(15) 0.0111(14) 0.0038(17)
O2 0.0326(18) 0.057(2) 0.085(3) -0.010(2) 0.0236(19) -0.0117(17)
O3 0.0447(18) 0.0368(16) 0.0414(17) -0.0072(13) -0.0131(14) 0.0135(14)
O4 0.0360(16) 0.0410(17) 0.0406(16) -0.0049(14) -0.0164(13) 0.0108(14)
O1W 0.036(3) 0.033(3) 0.083(4) 0.013(3) 0.014(3) -0.002(2)
O3W 0.094(6) 0.042(4) 0.032(4) -0.003(3) -0.021(4) -0.018(4)

loop_
_atom_type_symbol
_atom_type_description
_atom_type_scat_dispersion_real
_atom_type_scat_dispersion_imag
_atom_type_scat_source
C C 0.0033 0.0016 'International Tables Vol C Tables 4.2.6.8 and 6.1.1.4'
H H 0.0000 0.0000 'International Tables Vol C Tables 4.2.6.8 and 6.1.1.4'
O O 0.0106 0.0060 'International Tables Vol C Tables 4.2.6.8 and 6.1.1.4'
Zn Zn 0.2839 1.4301 'International Tables Vol C Tables 4.2.6.8 and 6.1.1.4'

loop_
_geom_angle_atom_site_label_1
_geom_angle_atom_site_label_2
_geom_angle_atom_site_label_3
_geom_angle
_geom_angle_site_symmetry_1
_geom_angle_site_symmetry_3
_geom_angle_publ_flag
O4 Zn1 O4 100.2(2) . 2 ?
O4 Zn1 O1 113.32(14) . 8 ?
O4 Zn1 O1 91.02(12) 2 8 ?
O4 Zn1 O1 91.02(12) . 7_655 ?
O4 Zn1 O1 113.32(14) 2 7_655 ?
O1 Zn1 O1 142.38(17) 8 7_655 ?
O4 Zn1 O2 149.51(13) . 7_655 ?
O4 Zn1 O2 96.09(16) 2 7_655 ?
O1 Zn1 O2 91.86(14) 8 7_655 ?
O1 Zn1 O2 58.76(13) 7_655 7_655 ?
O4 Zn1 O2 96.09(16) . 8 ?
O4 Zn1 O2 149.51(13) 2 8 ?
O1 Zn1 O2 58.76(13) 8 8 ?
O1 Zn1 O2 91.86(14) 7_655 8 ?
O2 Zn1 O2 82.1(2) 7_655 8 ?
O4 Zn1 C1 119.65(14) . 7_655 ?
O4 Zn1 C1 109.60(14) 2 7_655 ?
O1 Zn1 C1 117.16(15) 8 7_655 ?
O1 Zn1 C1 29.13(14) 7_655 7_655 ?
O2 Zn1 C1 29.88(14) 7_655 7_655 ?
O2 Zn1 C1 83.78(15) 8 7_655 ?
O4 Zn1 C1 109.60(14) . 8 ?
O4 Zn1 C1 119.65(14) 2 8 ?
O1 Zn1 C1 29.13(14) 8 8 ?
O1 Zn1 C1 117.16(15) 7_655 8 ?
O2 Zn1 C1 83.78(15) 7_655 8 ?
O2 Zn1 C1 29.88(14) 8 8 ?
C1 Zn1 C1 99.4(2) 7_655 8 ?
O1W Zn2 O1W 127.1(5) 2_565 . ?
O1W Zn2 O2W' 134.1(3) 2_565 . ?
O1W Zn2 O2W' 98.7(4) . . ?
O1W Zn2 O2W' 98.7(4) 2_565 2_565 ?
O1W Zn2 O2W' 134.1(3) . 2_565 ?
O2W' Zn2 O2W' 35.4(5) . 2_565 ?
O1W Zn2 O3 85.97(19) 2_565 . ?
O1W Zn2 O3 92.1(2) . . ?
O2W' Zn2 O3 93.4(3) . . ?
O2W' Zn2 O3 90.7(3) 2_565 . ?
O1W Zn2 O3 92.1(2) 2_565 2_565 ?
O1W Zn2 O3 85.97(19) . 2_565 ?
O2W' Zn2 O3 90.7(3) . 2_565 ?
O2W' Zn2 O3 93.4(3) 2_565 2_565 ?
O3 Zn2 O3 175.68(18) . 2_565 ?
O1W Zn2 O1W' 29.0(3) 2_565 2_565 ?
O1W Zn2 O1W' 98.1(4) . 2_565 ?
O2W' Zn2 O1W' 163.0(4) . 2_565 ?
O2W' Zn2 O1W' 127.7(4) 2_565 2_565 ?
O3 Zn2 O1W' 87.7(3) . 2_565 ?
O3 Zn2 O1W' 88.7(3) 2_565 2_565 ?
O1W Zn2 O1W' 98.1(4) 2_565 . ?
O1W Zn2 O1W' 29.0(3) . . ?
O2W' Zn2 O1W' 127.7(4) . . ?
O2W' Zn2 O1W' 163.0(4) 2_565 . ?
O3 Zn2 O1W' 88.7(3) . . ?
O3 Zn2 O1W' 87.7(3) 2_565 . ?
O1W' Zn2 O1W' 69.2(6) 2_565 . ?
O1W Zn2 O2W 179.0(5) 2_565 . ?
O1W Zn2 O2W 53.9(5) . . ?
O2W' Zn2 O2W 44.8(5) . . ?
O2W' Zn2 O2W 80.2(5) 2_565 . ?
O3 Zn2 O2W 94.3(5) . . ?
O3 Zn2 O2W 87.7(5) 2_565 . ?
O1W' Zn2 O2W 152.0(5) 2_565 . ?
O1W' Zn2 O2W 82.9(5) . . ?
O1W Zn2 O2W 53.9(5) 2_565 2_565 ?
O1W Zn2 O2W 179.0(5) . 2_565 ?
O2W' Zn2 O2W 80.2(5) . 2_565 ?
O2W' Zn2 O2W 44.8(5) 2_565 2_565 ?
O3 Zn2 O2W 87.7(5) . 2_565 ?
O3 Zn2 O2W 94.3(5) 2_565 2_565 ?
O1W' Zn2 O2W 82.9(5) 2_565 2_565 ?
O1W' Zn2 O2W 152.0(5) . 2_565 ?
O2W Zn2 O2W 125.1(8) . 2_565 ?
O1 C1 O2 119.3(4) . . ?
O1 C1 C2 121.6(4) . . ?
O2 C1 C2 119.1(4) . . ?
O1 C1 Zn1 58.4(2) . 7_656 ?
O2 C1 Zn1 61.7(3) . 7_656 ?
C2 C1 Zn1 172.4(3) . 7_656 ?
C1 C2 C2 107.9(4) . 5_656 ?
C1 C2 C3 109.7(4) . . ?
C2 C2 C3 111.0(4) 5_656 . ?
C1 C2 H2 109.4 . . ?
C2 C2 H2 109.4 5_656 . ?
C3 C2 H2 109.4 . . ?
C4 C3 C2 113.4(3) . . ?
C4 C3 H3A 108.9 . . ?
C2 C3 H3A 108.9 . . ?
C4 C3 H3B 108.9 . . ?
C2 C3 H3B 108.9 . . ?
H3A C3 H3B 107.7 . . ?
O3 C4 O4 123.6(4) . . ?
O3 C4 C3 118.8(3) . . ?
O4 C4 C3 117.6(4) . . ?
C1 O1 Zn1 92.5(3) . 7_656 ?
C1 O2 Zn1 88.4(3) . 7_656 ?
C4 O3 Zn2 127.3(3) . . ?
C4 O4 Zn1 133.8(3) . . ?
O1W' O1W Zn2 86.8(7) . . ?
O1W O1W' Zn2 64.2(6) . . ?
O2W' O2W Zn2 59.8(6) . . ?
O2W' O2W' O2W 147.6(7) 2_565 . ?
O2W' O2W' Zn2 72.3(3) 2_565 . ?
O2W O2W' Zn2 75.4(7) . . ?
H3C O3W H3D 112(4) . . ?

loop_
_geom_bond_atom_site_label_1
_geom_bond_atom_site_label_2
_geom_bond_distance
_geom_bond_site_symmetry_2
_geom_bond_publ_flag
Zn1 O4 1.979(3) . ?
Zn1 O4 1.979(3) 2 ?
Zn1 O1 2.152(4) 8 ?
Zn1 O1 2.152(4) 7_655 ?
Zn1 O2 2.223(4) 7_655 ?
Zn1 O2 2.223(4) 8 ?
Zn1 C1 2.524(5) 7_655 ?
Zn1 C1 2.524(5) 8 ?
Zn2 O1W 1.970(5) 2_565 ?
Zn2 O1W 1.970(5) . ?
Zn2 O2W' 2.032(9) . ?
Zn2 O2W' 2.032(9) 2_565 ?
Zn2 O3 2.061(3) . ?
Zn2 O3 2.061(3) 2_565 ?
Zn2 O1W' 2.185(11) 2_565 ?
Zn2 O1W' 2.185(11) . ?
Zn2 O2W 2.275(17) . ?
Zn2 O2W 2.275(17) 2_565 ?
C1 O1 1.230(6) . ?
C1 O2 1.258(6) . ?
C1 C2 1.529(6) . ?
C1 Zn1 2.524(5) 7_656 ?
C2 C2 1.530(8) 5_656 ?
C2 C3 1.531(6) . ?
C2 H2 0.9800 . ?
C3 C4 1.511(6) . ?
C3 H3A 0.9700 . ?
C3 H3B 0.9700 . ?
C4 O3 1.234(5) . ?
C4 O4 1.258(5) . ?
O1 Zn1 2.152(4) 7_656 ?
O2 Zn1 2.223(4) 7_656 ?
O1W O1W' 1.062(11) . ?
O2W O2W' 1.658(19) . ?
O2W' O2W' 1.236(19) 2_565 ?
O3W H3C 0.87(2) . ?
O3W H3D 0.87(2) . ?

loop_
_geom_torsion_atom_site_label_1
_geom_torsion_atom_site_label_2
_geom_torsion_atom_site_label_3
_geom_torsion_atom_site_label_4
_geom_torsion
_geom_torsion_site_symmetry_1
_geom_torsion_site_symmetry_2
_geom_torsion_site_symmetry_3
_geom_torsion_site_symmetry_4
_geom_torsion_publ_flag
O1 C1 C2 C2 113.5(5) . . . 5_656 ?
O2 C1 C2 C2 -65.1(6) . . . 5_656 ?
O1 C1 C2 C3 -125.5(5) . . . . ?
O2 C1 C2 C3 55.9(5) . . . . ?
C1 C2 C3 C4 64.1(5) . . . . ?
C2 C2 C3 C4 -176.7(4) 5_656 . . . ?
C2 C3 C4 O3 15.3(6) . . . . ?
C2 C3 C4 O4 -165.7(4) . . . . ?
O2 C1 O1 Zn1 -10.3(5) . . . 7_656 ?
C2 C1 O1 Zn1 171.0(4) . . . 7_656 ?
O1 C1 O2 Zn1 10.0(5) . . . 7_656 ?
C2 C1 O2 Zn1 -171.4(4) . . . 7_656 ?
O4 C4 O3 Zn2 -2.9(6) . . . . ?
C3 C4 O3 Zn2 176.0(3) . . . . ?
O1W Zn2 O3 C4 -150.9(4) 2_565 . . . ?
O1W Zn2 O3 C4 82.0(4) . . . . ?
O2W' Zn2 O3 C4 -16.9(5) . . . . ?
O2W' Zn2 O3 C4 -52.2(5) 2_565 . . . ?
O1W' Zn2 O3 C4 -179.9(5) 2_565 . . . ?
O1W' Zn2 O3 C4 110.8(5) . . . . ?
O2W Zn2 O3 C4 28.1(6) . . . . ?
O2W Zn2 O3 C4 -97.0(6) 2_565 . . . ?
O3 C4 O4 Zn1 -171.1(3) . . . . ?
C3 C4 O4 Zn1 10.0(6) . . . . ?
O4 Zn1 O4 C4 54.5(4) 2 . . . ?
O1 Zn1 O4 C4 -41.1(4) 8 . . . ?
O1 Zn1 O4 C4 168.4(4) 7_655 . . . ?
O2 Zn1 O4 C4 175.6(4) 7_655 . . . ?
O2 Zn1 O4 C4 -99.6(4) 8 . . . ?
C1 Zn1 O4 C4 174.1(4) 7_655 . . . ?
C1 Zn1 O4 C4 -72.2(4) 8 . . . ?
O1W Zn2 O1W O1W' -3.0(6) 2_565 . . . ?
O2W' Zn2 O1W O1W' 177.3(7) . . . . ?
O2W' Zn2 O1W O1W' 176.6(7) 2_565 . . . ?
O3 Zn2 O1W O1W' 83.5(7) . . . . ?
O3 Zn2 O1W O1W' -92.6(7) 2_565 . . . ?
O1W' Zn2 O1W O1W' -4.5(9) 2_565 . . . ?
O2W Zn2 O1W O1W' 177.3(9) . . . . ?
O1W Zn2 O1W' O1W 177.6(5) 2_565 . . . ?
O2W' Zn2 O1W' O1W -3.4(9) . . . . ?
O2W' Zn2 O1W' O1W -8.4(18) 2_565 . . . ?
O3 Zn2 O1W' O1W -96.7(6) . . . . ?
O3 Zn2 O1W' O1W 85.8(6) 2_565 . . . ?
O1W' Zn2 O1W' O1W 175.3(10) 2_565 . . . ?
O2W Zn2 O1W' O1W -2.2(8) . . . . ?
O2W Zn2 O1W' O1W -179.4(10) 2_565 . . . ?
O2W' Zn2 O2W O2W' -0.5(8) 2_565 . . . ?
O3 Zn2 O2W O2W' -90.5(6) . . . . ?
O3 Zn2 O2W O2W' 93.3(6) 2_565 . . . ?
O1W' Zn2 O2W O2W' 176.3(8) 2_565 . . . ?
O1W' Zn2 O2W O2W' -178.7(7) . . . . ?
O2W Zn2 O2W O2W' -0.3(4) 2_565 . . . ?
Zn2 O2W O2W' O2W' 2(2) . . . 2_565 ?
O1W Zn2 O2W' O2W' 1.2(11) 2_565 . . 2_565 ?
O1W Zn2 O2W' O2W' -179.1(8) . . . 2_565 ?
O3 Zn2 O2W' O2W' -86.5(9) . . . 2_565 ?
O3 Zn2 O2W' O2W' 94.9(9) 2_565 . . 2_565 ?
O1W' Zn2 O2W' O2W' 7(2) 2_565 . . 2_565 ?
O1W' Zn2 O2W' O2W' -177.5(7) . . . 2_565 ?
O2W Zn2 O2W' O2W' -179.1(13) . . . 2_565 ?
O2W Zn2 O2W' O2W' 0.6(9) 2_565 . . 2_565 ?
O1W Zn2 O2W' O2W -179.7(7) 2_565 . . . ?
O1W Zn2 O2W' O2W 0.0(7) . . . . ?
O2W' Zn2 O2W' O2W 179.1(13) 2_565 . . . ?
O3 Zn2 O2W' O2W 92.7(7) . . . . ?
O3 Zn2 O2W' O2W -86.0(7) 2_565 . . . ?
O1W' Zn2 O2W' O2W -174.0(13) 2_565 . . . ?
O1W' Zn2 O2W' O2W 1.7(9) . . . . ?
O2W Zn2 O2W' O2W 179.7(4) 2_565 . . . ?
